data_7115636
loop_
_publ_author_name
'Abraham B. Alemayehu'
'Hugo Vazquez-Lima'
'Christine M. Beavers'
'Kevin J. Gagnon'
'Jesper Bendix'
'Abhik Ghosh'

_publ_section_title
;
 Platinum corroles
;
_journal_name_full Chem.Commun.
_journal_page_first 11093
_journal_paper_doi 10.1039/C4cc02548B
_journal_volume 50
_journal_year 2014
_chemical_formula_sum 'C54 H40 N5 Pt'
_chemical_formula_weight 954.00
_chemical_name_systematic
;
 ?
;
_space_group_crystal_system triclinic
_space_group_IT_number 2
_space_group_name_Hall '-P 1'
_space_group_name_H-M_alt 'P -1'
_symmetry_space_group_name_Hall '-P 1'
_symmetry_space_group_name_H-M 'P -1'
_atom_sites_solution_hydrogens geom
_audit_creation_method SHELXL-2013
_cell_angle_alpha 106.1050(11)
_cell_angle_beta 96.8590(12)
_cell_angle_gamma 93.6790(12)
_cell_formula_units_Z 2
_cell_length_a 9.5493(9)
_cell_length_b 12.9707(13)
_cell_length_c 17.3628(17)
_cell_measurement_reflns_used 9364
_cell_measurement_temperature 100(2)
_cell_measurement_theta_max 35.467
_cell_measurement_theta_min 8.5515
_cell_volume 2040.7(3)
_computing_cell_refinement 'SAINT V8.34A Bruker-AXS, Madison WI'
_computing_data_collection 'Bruker APEX-II Bruker-AXS, Madison WI'
_computing_data_reduction 'SAINT V8.34A Bruker-AXS, Madison WI'
_computing_molecular_graphics
;
Bruker SHELXTL Bruker-AXS, Madison WI
O. V. Dolomanov, L. J. Bourhis, R. J. Gildea, J. A. K. Howard and H. Puschmann,
OLEX2: a complete structure solution, refinement and analysis program.
J. Appl. Cryst. (2009). 42, 339-341.
and local programs
;
_computing_publication_material 'Bruker SHELXTL Bruker-AXS, Madison WI'
_computing_structure_refinement 'SHELXL-2013/4 (Sheldrick, 2013)'
_computing_structure_solution 'SHELXT 2014/1 Bruker-AXS, Madison WI'
_diffrn_ambient_temperature 100(2)
_diffrn_measured_fraction_theta_full 0.996
_diffrn_measured_fraction_theta_max 0.997
_diffrn_measurement_device_type 'Bruker APEX-II CCD diffractometer'
_diffrn_measurement_method '/w scans with narrow frames'
_diffrn_radiation_type synchrotron
_diffrn_radiation_wavelength 0.6199
_diffrn_reflns_av_R_equivalents 0.0326
_diffrn_reflns_av_unetI/netI 0.0169
_diffrn_reflns_Laue_measured_fraction_full 0.996
_diffrn_reflns_Laue_measured_fraction_max 0.997
_diffrn_reflns_limit_h_max 12
_diffrn_reflns_limit_h_min -12
_diffrn_reflns_limit_k_max 17
_diffrn_reflns_limit_k_min -17
_diffrn_reflns_limit_l_max 23
_diffrn_reflns_limit_l_min -23
_diffrn_reflns_number 142008
_diffrn_reflns_point_group_measured_fraction_full 0.996
_diffrn_reflns_point_group_measured_fraction_max 0.997
_diffrn_reflns_theta_full 21.835
_diffrn_reflns_theta_max 24.409
_diffrn_reflns_theta_min 3.049
_diffrn_source
;
Advanced Light Source, station 11.3.1
;
_exptl_absorpt_coefficient_mu 2.441
_exptl_absorpt_correction_T_max 0.909
_exptl_absorpt_correction_T_min 0.782
_exptl_absorpt_correction_type multi-scan
_exptl_absorpt_process_details 'SADABS-2012/1 - Bruker AXS, Madison WI'
_exptl_crystal_colour blue-green
_exptl_crystal_density_diffrn 1.553
_exptl_crystal_description block
_exptl_crystal_F_000 954
_exptl_crystal_size_max 0.110
_exptl_crystal_size_mid 0.070
_exptl_crystal_size_min 0.040
_refine_diff_density_max 3.871
_refine_diff_density_min -1.225
_refine_diff_density_rms 0.105
_refine_ls_extinction_method none
_refine_ls_goodness_of_fit_ref 1.173
_refine_ls_hydrogen_treatment constr
_refine_ls_matrix_type full
_refine_ls_number_parameters 545
_refine_ls_number_reflns 10110
_refine_ls_number_restraints 0
_refine_ls_restrained_S_all 1.173
_refine_ls_R_factor_all 0.0231
_refine_ls_R_factor_gt 0.0227
_refine_ls_shift/su_max 0.004
_refine_ls_shift/su_mean 0.000
_refine_ls_structure_factor_coef Fsqd
_refine_ls_weighting_details 'w=1/[\s^2^(Fo^2^)+(0.0113P)^2^+3.5215P] where P=(Fo^2^+2Fc^2^)/3'
_refine_ls_weighting_scheme calc
_refine_ls_wR_factor_gt 0.0523
_refine_ls_wR_factor_ref 0.0525
_reflns_Friedel_coverage 0.000
_reflns_number_gt 9931
_reflns_number_total 10110
_reflns_threshold_expression 'I > 2\s(I)'
_cod_data_source_file c4cc02548b2.cif
_cod_data_source_block Pt{T(p-CH3-Ph)C}(m-C6H4CN)(p-C6H4CH3)
_cod_database_code 7115636
_shelx_space_group_comment
;
The symmetry employed for this shelxl refinement is uniquely defined
by the following loop, which should always be used as a source of
symmetry information in preference to the above space-group names.
They are only intended as comments.
;
_shelx_estimated_absorpt_t_min 0.775
_shelx_estimated_absorpt_t_max 0.909
_shelxl_version_number 2013-4

loop_
_space_group_symop_operation_xyz
'x, y, z'
'-x, -y, -z'

loop_
_atom_site_label
_atom_site_type_symbol
_atom_site_fract_x
_atom_site_fract_y
_atom_site_fract_z
_atom_site_U_iso_or_equiv
_atom_site_adp_type
_atom_site_occupancy
_atom_site_site_symmetry_order
_atom_site_calc_flag
_atom_site_refinement_flags_posn
_atom_site_refinement_flags_adp
Pt1 Pt 0.73654(2) 0.03905(2) 0.73257(2) 0.01925(3) Uani 1 1 d . .
N1 N 0.7271(2) -0.09402(16) 0.64452(12) 0.0231(4) Uani 1 1 d . .
N2 N 0.9267(2) 0.01879(15) 0.78099(12) 0.0212(4) Uani 1 1 d . .
N3 N 0.7222(2) 0.17637(15) 0.81507(12) 0.0212(4) Uani 1 1 d . .
N4 N 0.5503(2) 0.04039(16) 0.67408(12) 0.0228(4) Uani 1 1 d . .
N5 N 0.7108(3) 0.4535(2) 0.59604(16) 0.0397(5) Uani 1 1 d . .
C1 C 0.6106(3) -0.1183(2) 0.58731(14) 0.0251(4) Uani 1 1 d . .
C2 C 0.6293(3) -0.2177(2) 0.52984(15) 0.0291(5) Uani 1 1 d . .
H2A H 0.5649 -0.2552 0.4829 0.035 Uiso 1 1 calc R U
C3 C 0.7580(3) -0.2489(2) 0.55516(15) 0.0292(5) Uani 1 1 d . .
H3A H 0.7980 -0.3121 0.5285 0.035 Uiso 1 1 calc R U
C4 C 0.8216(3) -0.16909(19) 0.62920(14) 0.0240(4) Uani 1 1 d . .
C5 C 0.9527(2) -0.15674(18) 0.67973(14) 0.0233(4) Uani 1 1 d . .
C6 C 1.0001(2) -0.06774(18) 0.75116(14) 0.0220(4) Uani 1 1 d . .
C7 C 1.1290(3) -0.0540(2) 0.80734(15) 0.0258(5) Uani 1 1 d . .
H7A H 1.2017 -0.1012 0.8026 0.031 Uiso 1 1 calc R U
C8 C 1.1283(3) 0.0387(2) 0.86851(15) 0.0257(5) Uani 1 1 d . .
H8A H 1.2003 0.0674 0.9137 0.031 Uiso 1 1 calc R U
C9 C 0.9988(2) 0.08508(19) 0.85230(14) 0.0223(4) Uani 1 1 d . .
C10 C 0.9505(2) 0.18017(18) 0.89978(13) 0.0219(4) Uani 1 1 d . .
C11 C 0.8214(2) 0.22331(18) 0.88170(14) 0.0221(4) Uani 1 1 d . .
C12 C 0.7651(3) 0.31624(19) 0.92937(15) 0.0254(4) Uani 1 1 d . .
H12A H 0.8107 0.3650 0.9789 0.030 Uiso 1 1 calc R U
C13 C 0.6334(3) 0.32169(19) 0.89036(15) 0.0261(5) Uani 1 1 d . .
H13A H 0.5714 0.3749 0.9084 0.031 Uiso 1 1 calc R U
C14 C 0.6050(2) 0.23294(18) 0.81729(14) 0.0223(4) Uani 1 1 d . .
C15 C 0.4798(2) 0.20575(19) 0.75750(15) 0.0232(4) Uani 1 1 d . .
C16 C 0.4548(2) 0.1146(2) 0.68875(14) 0.0236(4) Uani 1 1 d . .
C17 C 0.3425(3) 0.0781(2) 0.62078(15) 0.0276(5) Uani 1 1 d . .
H17A H 0.2598 0.1131 0.6130 0.033 Uiso 1 1 calc R U
C18 C 0.3754(3) -0.0161(2) 0.56918(15) 0.0280(5) Uani 1 1 d . .
H18A H 0.3198 -0.0576 0.5199 0.034 Uiso 1 1 calc R U
C19 C 0.5091(2) -0.0395(2) 0.60373(14) 0.0249(4) Uani 1 1 d . .
C20 C 1.0502(3) -0.24211(19) 0.65703(14) 0.0245(4) Uani 1 1 d . .
C21 C 1.0049(3) -0.3506(2) 0.64660(18) 0.0344(6) Uani 1 1 d . .
H21A H 0.9107 -0.3703 0.6535 0.041 Uiso 1 1 calc R U
C22 C 1.0968(3) -0.4299(2) 0.62613(19) 0.0381(6) Uani 1 1 d . .
H22A H 1.0648 -0.5029 0.6202 0.046 Uiso 1 1 calc R U
C23 C 1.2349(3) -0.4037(2) 0.61426(16) 0.0336(5) Uani 1 1 d . .
C24 C 1.2763(3) -0.2968(2) 0.62030(16) 0.0312(5) Uani 1 1 d . .
H24A H 1.3678 -0.2781 0.6089 0.037 Uiso 1 1 calc R U
C25 C 1.1869(3) -0.2163(2) 0.64261(15) 0.0278(5) Uani 1 1 d . .
H25A H 1.2191 -0.1435 0.6480 0.033 Uiso 1 1 calc R U
C26 C 1.0406(2) 0.23580(19) 0.97912(14) 0.0229(4) Uani 1 1 d . .
C27 C 1.0407(3) 0.1915(2) 1.04330(16) 0.0348(6) Uani 1 1 d . .
H27A H 0.9821 0.1267 1.0365 0.042 Uiso 1 1 calc R U
C28 C 1.1244(3) 0.2398(2) 1.11695(17) 0.0369(6) Uani 1 1 d . .
H28A H 1.1212 0.2082 1.1600 0.044 Uiso 1 1 calc R U
C29 C 1.2125(3) 0.3334(2) 1.12879(15) 0.0296(5) Uani 1 1 d . .
C30 C 1.2124(4) 0.3776(3) 1.06476(19) 0.0446(7) Uani 1 1 d . .
H30A H 1.2725 0.4417 1.0714 0.053 Uiso 1 1 calc R U
C31 C 1.1264(4) 0.3306(3) 0.99077(18) 0.0413(7) Uani 1 1 d . .
H31A H 1.1267 0.3636 0.9483 0.050 Uiso 1 1 calc R U
C32 C 0.3680(3) 0.2814(2) 0.76886(15) 0.0258(5) Uani 1 1 d . .
C33 C 0.4001(3) 0.3915(2) 0.78012(19) 0.0348(6) Uani 1 1 d . .
H33A H 0.4947 0.4187 0.7797 0.042 Uiso 1 1 calc R U
C34 C 0.2956(3) 0.4619(2) 0.7919(2) 0.0408(6) Uani 1 1 d . .
H34A H 0.3198 0.5367 0.7997 0.049 Uiso 1 1 calc R U
C35 C 0.1558(3) 0.4241(2) 0.79238(17) 0.0358(6) Uani 1 1 d . .
C36 C 0.1231(3) 0.3141(2) 0.77804(16) 0.0324(5) Uani 1 1 d . .
H36A H 0.0276 0.2866 0.7758 0.039 Uiso 1 1 calc R U
C37 C 0.2270(3) 0.2429(2) 0.76682(15) 0.0281(5) Uani 1 1 d . .
H37A H 0.2021 0.1679 0.7577 0.034 Uiso 1 1 calc R U
C38 C 1.3374(4) -0.4884(3) 0.5948(2) 0.0434(7) Uani 1 1 d . .
H38A H 1.3424 -0.5093 0.5365 0.065 Uiso 1 1 calc R U
H38B H 1.3045 -0.5518 0.6105 0.065 Uiso 1 1 calc R U
H38C H 1.4316 -0.4589 0.6247 0.065 Uiso 1 1 calc R U
C39 C 1.3048(3) 0.3870(3) 1.20935(18) 0.0397(6) Uani 1 1 d . .
H39A H 1.2931 0.3435 1.2466 0.060 Uiso 1 1 calc R U
H39B H 1.2765 0.4592 1.2325 0.060 Uiso 1 1 calc R U
H39C H 1.4043 0.3929 1.2010 0.060 Uiso 1 1 calc R U
C40 C 0.0425(4) 0.5000(3) 0.8090(2) 0.0513(8) Uani 1 1 d . .
H40A H 0.0822 0.5735 0.8138 0.077 Uiso 1 1 calc R U
H40B H 0.0080 0.4983 0.8596 0.077 Uiso 1 1 calc R U
H40C H -0.0364 0.4776 0.7643 0.077 Uiso 1 1 calc R U
C41 C 0.8234(2) 0.12535(19) 0.65851(14) 0.0229(4) Uani 1 1 d . .
C42 C 0.9303(3) 0.0893(2) 0.61207(14) 0.0258(5) Uani 1 1 d . .
H42A H 0.9695 0.0248 0.6151 0.031 Uiso 1 1 calc R U
C43 C 0.9810(3) 0.1453(2) 0.56141(15) 0.0281(5) Uani 1 1 d . .
H43A H 1.0528 0.1179 0.5303 0.034 Uiso 1 1 calc R U
C44 C 0.9280(3) 0.2406(2) 0.55591(15) 0.0276(5) Uani 1 1 d . .
H44A H 0.9636 0.2793 0.5221 0.033 Uiso 1 1 calc R U
C45 C 0.8207(3) 0.2778(2) 0.60162(15) 0.0257(5) Uani 1 1 d . .
C46 C 0.7695(2) 0.2208(2) 0.65180(14) 0.0241(4) Uani 1 1 d . .
H46A H 0.6964 0.2475 0.6821 0.029 Uiso 1 1 calc R U
C47 C 0.7605(3) 0.3757(2) 0.59706(15) 0.0295(5) Uani 1 1 d . .
C48 C 0.6417(2) -0.04589(19) 0.80465(15) 0.0250(4) Uani 1 1 d . .
C49 C 0.5384(3) -0.1320(2) 0.76891(16) 0.0301(5) Uani 1 1 d . .
H49A H 0.5131 -0.1540 0.7117 0.036 Uiso 1 1 calc R U
C50 C 0.4708(3) -0.1868(2) 0.81520(17) 0.0329(5) Uani 1 1 d . .
H50A H 0.4011 -0.2457 0.7890 0.039 Uiso 1 1 calc R U
C51 C 0.5039(3) -0.1567(2) 0.89850(17) 0.0324(5) Uani 1 1 d . .
C52 C 0.6058(3) -0.0696(2) 0.93476(17) 0.0332(5) Uani 1 1 d . .
H52A H 0.6292 -0.0468 0.9921 0.040 Uiso 1 1 calc R U
C53 C 0.6742(3) -0.0151(2) 0.88884(16) 0.0300(5) Uani 1 1 d . .
H53A H 0.7437 0.0438 0.9152 0.036 Uiso 1 1 calc R U
C54 C 0.4335(4) -0.2171(3) 0.9490(2) 0.0445(7) Uani 1 1 d . .
H54A H 0.3313 -0.2302 0.9302 0.067 Uiso 1 1 calc R U
H54B H 0.4504 -0.1740 1.0059 0.067 Uiso 1 1 calc R U
H54C H 0.4732 -0.2861 0.9435 0.067 Uiso 1 1 calc R U

loop_
_atom_site_aniso_label
_atom_site_aniso_U_11
_atom_site_aniso_U_22
_atom_site_aniso_U_33
_atom_site_aniso_U_23
_atom_site_aniso_U_13
_atom_site_aniso_U_12
Pt1 0.01722(4) 0.02048(5) 0.01867(4) 0.00428(3) -0.00023(3) 0.00313(3)
N1 0.0223(9) 0.0225(9) 0.0218(9) 0.0032(7) 0.0006(7) 0.0014(7)
N2 0.0195(8) 0.0215(9) 0.0208(9) 0.0043(7) -0.0003(7) 0.0039(7)
N3 0.0194(8) 0.0220(9) 0.0215(9) 0.0056(7) 0.0007(7) 0.0043(7)
N4 0.0188(9) 0.0264(9) 0.0222(9) 0.0067(7) -0.0004(7) 0.0024(7)
N5 0.0481(14) 0.0351(12) 0.0392(13) 0.0128(10) 0.0104(11) 0.0104(11)
C1 0.0233(11) 0.0274(11) 0.0228(11) 0.0059(9) 0.0011(8) -0.0005(9)
C2 0.0266(11) 0.0303(12) 0.0244(11) 0.0002(9) 0.0004(9) -0.0023(9)
C3 0.0276(12) 0.0273(12) 0.0273(12) 0.0000(9) 0.0031(9) 0.0005(9)
C4 0.0250(11) 0.0223(10) 0.0232(11) 0.0040(8) 0.0041(9) 0.0018(8)
C5 0.0234(10) 0.0219(10) 0.0253(11) 0.0071(9) 0.0053(8) 0.0035(8)
C6 0.0218(10) 0.0219(10) 0.0227(10) 0.0069(8) 0.0017(8) 0.0047(8)
C7 0.0232(11) 0.0268(11) 0.0273(11) 0.0080(9) 0.0001(9) 0.0071(9)
C8 0.0221(10) 0.0285(11) 0.0244(11) 0.0060(9) -0.0023(8) 0.0053(9)
C9 0.0203(10) 0.0238(10) 0.0219(10) 0.0064(8) -0.0001(8) 0.0034(8)
C10 0.0216(10) 0.0234(10) 0.0193(10) 0.0053(8) -0.0001(8) 0.0015(8)
C11 0.0222(10) 0.0224(10) 0.0209(10) 0.0052(8) 0.0015(8) 0.0030(8)
C12 0.0270(11) 0.0233(11) 0.0239(11) 0.0038(9) 0.0028(9) 0.0044(9)
C13 0.0264(11) 0.0237(11) 0.0278(11) 0.0056(9) 0.0044(9) 0.0068(9)
C14 0.0205(10) 0.0233(10) 0.0246(11) 0.0085(8) 0.0034(8) 0.0052(8)
C15 0.0188(10) 0.0261(11) 0.0280(11) 0.0122(9) 0.0042(8) 0.0047(8)
C16 0.0184(10) 0.0292(11) 0.0255(11) 0.0118(9) 0.0019(8) 0.0033(8)
C17 0.0189(10) 0.0375(13) 0.0278(12) 0.0136(10) -0.0007(9) 0.0027(9)
C18 0.0221(11) 0.0364(13) 0.0240(11) 0.0093(10) -0.0020(9) -0.0002(9)
C19 0.0225(10) 0.0290(11) 0.0222(10) 0.0076(9) 0.0007(8) -0.0005(9)
C20 0.0260(11) 0.0241(11) 0.0224(10) 0.0047(8) 0.0031(8) 0.0051(9)
C21 0.0339(13) 0.0261(12) 0.0443(15) 0.0085(11) 0.0127(11) 0.0039(10)
C22 0.0435(15) 0.0238(12) 0.0462(16) 0.0065(11) 0.0105(13) 0.0069(11)
C23 0.0375(14) 0.0320(13) 0.0289(12) 0.0031(10) 0.0041(10) 0.0127(11)
C24 0.0244(11) 0.0338(13) 0.0306(12) 0.0011(10) 0.0040(9) 0.0036(10)
C25 0.0273(11) 0.0246(11) 0.0288(12) 0.0034(9) 0.0037(9) 0.0019(9)
C26 0.0214(10) 0.0232(10) 0.0214(10) 0.0024(8) 0.0004(8) 0.0045(8)
C27 0.0426(15) 0.0312(13) 0.0281(12) 0.0098(10) -0.0029(11) -0.0068(11)
C28 0.0488(16) 0.0322(13) 0.0250(12) 0.0066(10) -0.0053(11) -0.0026(12)
C29 0.0249(11) 0.0321(12) 0.0251(11) -0.0017(9) -0.0004(9) 0.0074(9)
C30 0.0498(18) 0.0409(16) 0.0340(15) 0.0042(12) -0.0008(13) -0.0194(13)
C31 0.0526(18) 0.0394(15) 0.0286(13) 0.0126(11) -0.0043(12) -0.0139(13)
C32 0.0221(11) 0.0307(12) 0.0272(11) 0.0112(9) 0.0036(9) 0.0085(9)
C33 0.0275(12) 0.0316(13) 0.0490(16) 0.0166(12) 0.0054(11) 0.0070(10)
C34 0.0376(15) 0.0320(14) 0.0557(18) 0.0162(13) 0.0041(13) 0.0124(11)
C35 0.0322(13) 0.0451(15) 0.0329(13) 0.0121(12) 0.0052(11) 0.0195(12)
C36 0.0223(11) 0.0477(15) 0.0277(12) 0.0101(11) 0.0044(9) 0.0085(10)
C37 0.0244(11) 0.0345(13) 0.0259(11) 0.0089(10) 0.0042(9) 0.0044(9)
C38 0.0465(17) 0.0369(15) 0.0431(16) 0.0016(12) 0.0081(13) 0.0192(13)
C39 0.0348(14) 0.0435(16) 0.0294(13) -0.0043(11) -0.0057(11) 0.0049(12)
C40 0.0442(17) 0.062(2) 0.0523(19) 0.0166(16) 0.0104(15) 0.0332(16)
C41 0.0204(10) 0.0258(11) 0.0196(10) 0.0040(8) -0.0019(8) 0.0001(8)
C42 0.0227(10) 0.0283(11) 0.0237(11) 0.0044(9) -0.0010(8) 0.0046(9)
C43 0.0212(11) 0.0362(13) 0.0253(11) 0.0063(10) 0.0020(9) 0.0048(9)
C44 0.0258(11) 0.0327(12) 0.0250(11) 0.0103(9) 0.0040(9) -0.0008(9)
C45 0.0234(11) 0.0272(11) 0.0255(11) 0.0074(9) 0.0000(9) 0.0009(9)
C46 0.0199(10) 0.0283(11) 0.0226(10) 0.0053(9) 0.0016(8) 0.0020(8)
C47 0.0321(12) 0.0313(12) 0.0254(11) 0.0082(10) 0.0056(9) 0.0019(10)
C48 0.0222(10) 0.0256(11) 0.0274(11) 0.0073(9) 0.0017(9) 0.0074(9)
C49 0.0324(13) 0.0296(12) 0.0283(12) 0.0086(10) 0.0036(10) 0.0016(10)
C50 0.0336(13) 0.0302(12) 0.0358(14) 0.0107(11) 0.0064(11) 0.0026(10)
C51 0.0323(13) 0.0344(13) 0.0369(14) 0.0169(11) 0.0110(11) 0.0097(10)
C52 0.0305(13) 0.0435(15) 0.0287(12) 0.0149(11) 0.0043(10) 0.0069(11)
C53 0.0258(11) 0.0362(13) 0.0291(12) 0.0121(10) 0.0017(9) 0.0026(10)
C54 0.0504(18) 0.0460(17) 0.0434(16) 0.0198(14) 0.0159(14) 0.0025(14)

loop_
_atom_type_symbol
_atom_type_description
_atom_type_scat_dispersion_real
_atom_type_scat_dispersion_imag
_atom_type_scat_source
C C 0.0020 0.0012 'Calculated using XDISP in WinGX (Farrugia, 1999)'
H H 0.0000 0.0000 'Calculated using XDISP in WinGX (Farrugia, 1999)'
N N 0.0042 0.0025 'Calculated using XDISP in WinGX (Farrugia, 1999)'
Pt Pt -0.8473 6.7540 'Calculated using XDISP in WinGX (Farrugia, 1999)'

loop_
_geom_angle_atom_site_label_1
_geom_angle_atom_site_label_2
_geom_angle_atom_site_label_3
_geom_angle
N4 Pt1 N1 79.80(8)
N4 Pt1 N2 172.24(8)
N1 Pt1 N2 92.44(8)
N4 Pt1 N3 92.89(8)
N1 Pt1 N3 172.69(8)
N2 Pt1 N3 94.86(8)
N4 Pt1 C48 89.52(9)
N1 Pt1 C48 90.78(9)
N2 Pt1 C48 90.29(8)
N3 Pt1 C48 89.41(9)
N4 Pt1 C41 88.26(8)
N1 Pt1 C41 89.26(9)
N2 Pt1 C41 91.97(8)
N3 Pt1 C41 90.27(9)
C48 Pt1 C41 177.74(9)
C1 N1 C4 112.4(2)
C1 N1 Pt1 117.32(16)
C4 N1 Pt1 130.32(16)
C9 N2 C6 110.70(18)
C9 N2 Pt1 124.45(15)
C6 N2 Pt1 124.68(15)
C11 N3 C14 110.54(19)
C11 N3 Pt1 124.93(15)
C14 N3 Pt1 124.30(15)
C19 N4 C16 112.5(2)
C19 N4 Pt1 117.24(16)
C16 N4 Pt1 130.07(16)
N1 C1 C2 106.7(2)
N1 C1 C19 112.6(2)
C2 C1 C19 140.7(2)
C3 C2 C1 107.5(2)
C3 C2 H2A 126.3
C1 C2 H2A 126.3
C2 C3 C4 108.2(2)
C2 C3 H3A 125.9
C4 C3 H3A 125.9
N1 C4 C5 121.4(2)
N1 C4 C3 105.3(2)
C5 C4 C3 133.3(2)
C4 C5 C6 125.2(2)
C4 C5 C20 117.4(2)
C6 C5 C20 117.4(2)
N2 C6 C5 126.0(2)
N2 C6 C7 106.46(19)
C5 C6 C7 127.5(2)
C8 C7 C6 108.1(2)
C8 C7 H7A 125.9
C6 C7 H7A 125.9
C7 C8 C9 107.8(2)
C7 C8 H8A 126.1
C9 C8 H8A 126.1
N2 C9 C10 125.0(2)
N2 C9 C8 106.9(2)
C10 C9 C8 128.1(2)
C9 C10 C11 126.4(2)
C9 C10 C26 116.1(2)
C11 C10 C26 117.4(2)
N3 C11 C10 124.2(2)
N3 C11 C12 107.21(19)
C10 C11 C12 128.4(2)
C13 C12 C11 107.5(2)
C13 C12 H12A 126.3
C11 C12 H12A 126.3
C12 C13 C14 108.4(2)
C12 C13 H13A 125.8
C14 C13 H13A 125.8
N3 C14 C13 106.4(2)
N3 C14 C15 125.5(2)
C13 C14 C15 128.1(2)
C16 C15 C14 125.7(2)
C16 C15 C32 117.3(2)
C14 C15 C32 117.0(2)
N4 C16 C15 121.3(2)
N4 C16 C17 105.1(2)
C15 C16 C17 133.5(2)
C18 C17 C16 108.6(2)
C18 C17 H17A 125.7
C16 C17 H17A 125.7
C17 C18 C19 107.2(2)
C17 C18 H18A 126.4
C19 C18 H18A 126.4
N4 C19 C18 106.6(2)
N4 C19 C1 112.9(2)
C18 C19 C1 140.5(2)
C25 C20 C21 118.4(2)
C25 C20 C5 120.8(2)
C21 C20 C5 120.8(2)
C22 C21 C20 120.6(3)
C22 C21 H21A 119.7
C20 C21 H21A 119.7
C21 C22 C23 121.1(3)
C21 C22 H22A 119.5
C23 C22 H22A 119.5
C24 C23 C22 117.9(2)
C24 C23 C38 120.5(3)
C22 C23 C38 121.6(3)
C23 C24 C25 121.6(2)
C23 C24 H24A 119.2
C25 C24 H24A 119.2
C24 C25 C20 120.3(2)
C24 C25 H25A 119.8
C20 C25 H25A 119.8
C31 C26 C27 118.2(2)
C31 C26 C10 122.0(2)
C27 C26 C10 119.8(2)
C28 C27 C26 121.4(3)
C28 C27 H27A 119.3
C26 C27 H27A 119.3
C27 C28 C29 121.0(3)
C27 C28 H28A 119.5
C29 C28 H28A 119.5
C28 C29 C30 117.7(2)
C28 C29 C39 121.4(3)
C30 C29 C39 120.9(3)
C29 C30 C31 121.7(3)
C29 C30 H30A 119.1
C31 C30 H30A 119.1
C26 C31 C30 120.1(3)
C26 C31 H31A 120.0
C30 C31 H31A 120.0
C33 C32 C37 118.3(2)
C33 C32 C15 121.3(2)
C37 C32 C15 120.4(2)
C34 C33 C32 121.0(3)
C34 C33 H33A 119.5
C32 C33 H33A 119.5
C33 C34 C35 120.7(3)
C33 C34 H34A 119.6
C35 C34 H34A 119.6
C36 C35 C34 118.2(2)
C36 C35 C40 120.4(3)
C34 C35 C40 121.4(3)
C35 C36 C37 121.6(3)
C35 C36 H36A 119.2
C37 C36 H36A 119.2
C36 C37 C32 120.2(3)
C36 C37 H37A 119.9
C32 C37 H37A 119.9
C23 C38 H38A 109.5
C23 C38 H38B 109.5
H38A C38 H38B 109.5
C23 C38 H38C 109.5
H38A C38 H38C 109.5
H38B C38 H38C 109.5
C29 C39 H39A 109.5
C29 C39 H39B 109.5
H39A C39 H39B 109.5
C29 C39 H39C 109.5
H39A C39 H39C 109.5
H39B C39 H39C 109.5
C35 C40 H40A 109.5
C35 C40 H40B 109.5
H40A C40 H40B 109.5
C35 C40 H40C 109.5
H40A C40 H40C 109.5
H40B C40 H40C 109.5
C46 C41 C42 116.7(2)
C46 C41 Pt1 120.02(17)
C42 C41 Pt1 123.23(18)
C43 C42 C41 121.9(2)
C43 C42 H42A 119.0
C41 C42 H42A 119.0
C44 C43 C42 120.9(2)
C44 C43 H43A 119.5
C42 C43 H43A 119.5
C43 C44 C45 118.1(2)
C43 C44 H44A 121.0
C45 C44 H44A 121.0
C44 C45 C46 120.7(2)
C44 C45 C47 120.2(2)
C46 C45 C47 119.1(2)
C41 C46 C45 121.7(2)
C41 C46 H46A 119.2
C45 C46 H46A 119.2
N5 C47 C45 177.5(3)
C49 C48 C53 117.5(2)
C49 C48 Pt1 120.34(18)
C53 C48 Pt1 122.13(18)
C48 C49 C50 121.5(2)
C48 C49 H49A 119.3
C50 C49 H49A 119.3
C51 C50 C49 120.9(3)
C51 C50 H50A 119.5
C49 C50 H50A 119.5
C50 C51 C52 117.9(2)
C50 C51 C54 121.3(3)
C52 C51 C54 120.8(3)
C53 C52 C51 121.4(3)
C53 C52 H52A 119.3
C51 C52 H52A 119.3
C52 C53 C48 120.8(3)
C52 C53 H53A 119.6
C48 C53 H53A 119.6
C51 C54 H54A 109.5
C51 C54 H54B 109.5
H54A C54 H54B 109.5
C51 C54 H54C 109.5
H54A C54 H54C 109.5
H54B C54 H54C 109.5

loop_
_geom_bond_atom_site_label_1
_geom_bond_atom_site_label_2
_geom_bond_distance
Pt1 N4 1.9434(19)
Pt1 N1 1.951(2)
Pt1 N2 1.9730(19)
Pt1 N3 1.9763(19)
Pt1 C48 2.123(3)
Pt1 C41 2.128(2)
N1 C1 1.357(3)
N1 C4 1.364(3)
N2 C9 1.370(3)
N2 C6 1.373(3)
N3 C11 1.371(3)
N3 C14 1.375(3)
N4 C19 1.361(3)
N4 C16 1.362(3)
N5 C47 1.146(4)
C1 C2 1.430(3)
C1 C19 1.448(3)
C2 C3 1.379(4)
C2 H2A 0.9500
C3 C4 1.445(3)
C3 H3A 0.9500
C4 C5 1.412(3)
C5 C6 1.442(3)
C5 C20 1.492(3)
C6 C7 1.445(3)
C7 C8 1.366(3)
C7 H7A 0.9500
C8 C9 1.442(3)
C8 H8A 0.9500
C9 C10 1.419(3)
C10 C11 1.423(3)
C10 C26 1.498(3)
C11 C12 1.437(3)
C12 C13 1.371(3)
C12 H12A 0.9500
C13 C14 1.441(3)
C13 H13A 0.9500
C14 C15 1.442(3)
C15 C16 1.411(3)
C15 C32 1.490(3)
C16 C17 1.446(3)
C17 C18 1.380(4)
C17 H17A 0.9500
C18 C19 1.432(3)
C18 H18A 0.9500
C20 C25 1.396(3)
C20 C21 1.401(4)
C21 C22 1.393(4)
C21 H21A 0.9500
C22 C23 1.394(4)
C22 H22A 0.9500
C23 C24 1.389(4)
C23 C38 1.513(4)
C24 C25 1.392(4)
C24 H24A 0.9500
C25 H25A 0.9500
C26 C31 1.384(4)
C26 C27 1.388(4)
C27 C28 1.383(4)
C27 H27A 0.9500
C28 C29 1.384(4)
C28 H28A 0.9500
C29 C30 1.385(4)
C29 C39 1.518(4)
C30 C31 1.395(4)
C30 H30A 0.9500
C31 H31A 0.9500
C32 C33 1.394(4)
C32 C37 1.399(3)
C33 C34 1.390(4)
C33 H33A 0.9500
C34 C35 1.395(4)
C34 H34A 0.9500
C35 C36 1.387(4)
C35 C40 1.509(4)
C36 C37 1.392(4)
C36 H36A 0.9500
C37 H37A 0.9500
C38 H38A 0.9800
C38 H38B 0.9800
C38 H38C 0.9800
C39 H39A 0.9800
C39 H39B 0.9800
C39 H39C 0.9800
C40 H40A 0.9800
C40 H40B 0.9800
C40 H40C 0.9800
C41 C46 1.399(3)
C41 C42 1.400(3)
C42 C43 1.395(4)
C42 H42A 0.9500
C43 C44 1.387(4)
C43 H43A 0.9500
C44 C45 1.399(3)
C44 H44A 0.9500
C45 C46 1.399(3)
C45 C47 1.445(4)
C46 H46A 0.9500
C48 C49 1.391(4)
C48 C53 1.394(4)
C49 C50 1.396(4)
C49 H49A 0.9500
C50 C51 1.381(4)
C50 H50A 0.9500
C51 C52 1.393(4)
C51 C54 1.512(4)
C52 C53 1.392(4)
C52 H52A 0.9500
C53 H53A 0.9500
C54 H54A 0.9800
C54 H54B 0.9800
C54 H54C 0.9800
